data_7101181
loop_
_publ_author_name
'Kohsuke Aikawa'
'Kazuki Wakabayashi'
'Yukinori Yusa'

_publ_section_title
;
Achiral Benzophenone
Ligand-Rhodium Complex with Chiral Diamine Activator for High
Enantiocontrol in Asymmetric Transfer Hydrogenation
;
_journal_issue 22
_journal_name_full 'Chemical Communications'
_journal_paper_doi 10.1039/b517585b
_journal_year 2006
_chemical_formula_moiety 'C37 H28 Cl2 O P2 Pt '
_chemical_formula_sum 'C37 H28 Cl2 O P2 Pt'
_chemical_formula_weight 816.57
_space_group_IT_number 2
_space_group_name_Hall '-P 1'
_space_group_name_H-M_alt 'P -1'
_symmetry_cell_setting triclinic
_symmetry_Int_Tables_number 2
_symmetry_space_group_name_Hall '-P 1'
_symmetry_space_group_name_H-M 'P -1'
_audit_creation_date 2005-12-20
_audit_creation_method 'by CrystalStructure 3.6.0'
_cell_angle_alpha 84.662(11)
_cell_angle_beta 86.318(10)
_cell_angle_gamma 67.139(9)
_cell_formula_units_Z 2
_cell_length_a 11.283(3)
_cell_length_b 11.358(3)
_cell_length_c 16.448(5)
_cell_measurement_reflns_used 7109
_cell_measurement_temperature 193.1
_cell_measurement_theta_max 31.5
_cell_measurement_theta_min 2.2
_cell_volume 1932.8(10)
_computing_cell_refinement CrystalClear
_computing_data_collection CrystalClear
_computing_data_reduction CrystalStructure
_computing_publication_material 'CrystalStructure 3.6.0'
_computing_structure_refinement CRYSTALS
_computing_structure_solution SIR92
_diffrn_detector_area_resol_mean 7.31
_diffrn_measured_fraction_theta_full 0.6603
_diffrn_measured_fraction_theta_max 0.6603
_diffrn_measurement_device_type 'Rigaku Saturn'
_diffrn_measurement_method \w
_diffrn_radiation_type 'Mo K\a'
_diffrn_radiation_wavelength 0.7107
_diffrn_reflns_av_R_equivalents 0.191
_diffrn_reflns_limit_h_max 15
_diffrn_reflns_limit_h_min -14
_diffrn_reflns_limit_k_max 11
_diffrn_reflns_limit_k_min -14
_diffrn_reflns_limit_l_max 22
_diffrn_reflns_limit_l_min -21
_diffrn_reflns_number 9253
_diffrn_reflns_theta_full 31.41
_diffrn_reflns_theta_max 31.41
_exptl_absorpt_coefficient_mu 3.861
_exptl_absorpt_correction_T_max 0.462
_exptl_absorpt_correction_T_min 0.138
_exptl_absorpt_correction_type multi-scan
_exptl_absorpt_process_details 'Jacobson, R. (1998) Private communication'
_exptl_crystal_colour colorless
_exptl_crystal_density_diffrn 1.403
_exptl_crystal_density_method 'not measured'
_exptl_crystal_description prism
_exptl_crystal_F_000 800.00
_exptl_crystal_size_max 0.20
_exptl_crystal_size_mid 0.20
_exptl_crystal_size_min 0.20
_refine_diff_density_max 7.49
_refine_diff_density_min -7.60
_refine_ls_extinction_method none
_refine_ls_goodness_of_fit_ref 2.298
_refine_ls_hydrogen_treatment noref
_refine_ls_number_parameters 415
_refine_ls_number_reflns 8421
_refine_ls_R_factor_gt 0.1520
_refine_ls_shift/su_max 0.2420
_refine_ls_structure_factor_coef F
_refine_ls_weighting_details 'w = 1.0'
_refine_ls_weighting_scheme unit
_refine_ls_wR_factor_ref 0.1740
_reflns_number_gt 8421
_reflns_number_total 8439
_reflns_threshold_expression F^2^>2.0\s(F^2^)
_cod_data_source_file b517585b.txt
_cod_original_formula_sum 'C37 H28 Cl2 O P2 Pt '
_cod_database_code 7101181

loop_
_symmetry_equiv_pos_site_id
_symmetry_equiv_pos_as_xyz
1 +X,+Y,+Z
2 -X,-Y,-Z

loop_
_atom_site_label
_atom_site_type_symbol
_atom_site_fract_x
_atom_site_fract_y
_atom_site_fract_z
_atom_site_U_iso_or_equiv
_atom_site_adp_type
_atom_site_occupancy
_atom_site_symmetry_multiplicity
_atom_site_calc_flag
Pt(1) Pt 0.31017(6) 0.06992(7) 0.70966(4) 0.0175(2) Uani 1.00 1 d
Cl(1) Cl 0.4309(5) -0.1070(5) 0.7985(3) 0.036(1) Uani 1.00 1 d
Cl(3) Cl 0.2175(5) -0.0623(6) 0.6633(4) 0.036(2) Uani 1.00 1 d
P(1) P 0.4132(4) 0.1767(5) 0.7655(3) 0.0237(13) Uani 1.00 1 d
P(5) P 0.1835(4) 0.2346(5) 0.6297(3) 0.0216(11) Uani 1.00 1 d
O(1) O 0.042(1) 0.204(2) 0.8212(10) 0.037(4) Uani 1.00 1 d
C(1) C 0.350(2) 0.443(2) 0.784(2) 0.034(7) Uani 1.00 1 d
C(2) C 0.194(2) 0.346(2) 0.4688(12) 0.030(6) Uani 1.00 1 d
C(3) C -0.189(3) 0.291(3) 0.604(2) 0.048(9) Uani 1.00 1 d
C(4) C 0.015(2) 0.608(2) 0.763(2) 0.048(8) Uani 1.00 1 d
C(5) C 0.043(2) 0.491(2) 0.8065(13) 0.032(6) Uani 1.00 1 d
C(6) C 0.778(3) -0.053(3) 0.697(2) 0.068(9) Uani 1.00 1 d
C(8) C 0.388(3) 0.278(3) 0.381(1) 0.041(7) Uani 1.00 1 d
C(10) C 0.050(2) 0.616(2) 0.683(2) 0.036(6) Uani 1.00 1 d
C(11) C 0.663(2) 0.149(3) 0.796(2) 0.036(7) Uani 1.00 1 d
C(12) C 0.125(1) 0.382(2) 0.6838(10) 0.015(4) Uani 1.00 1 d
C(13) C 0.433(3) 0.486(2) 0.628(2) 0.057(8) Uani 1.00 1 d
C(15) C 0.3977(13) 0.338(1) 0.7366(13) 0.026(5) Uani 1.00 1 d
C(16) C 0.394(2) 0.177(2) 0.5194(11) 0.023(5) Uani 1.00 1 d
C(17) C 0.376(3) 0.154(3) 1.016(2) 0.053(9) Uani 1.00 1 d
C(18) C 0.587(2) 0.097(2) 0.7617(12) 0.025(5) Uani 1.00 1 d
C(19) C 0.254(3) 0.185(3) 1.031(2) 0.049(10) Uani 1.00 1 d
C(20) C -0.194(3) 0.227(4) 0.538(2) 0.068(11) Uani 1.00 1 d
C(21) C 0.102(2) 0.504(2) 0.640(1) 0.033(5) Uani 1.00 1 d
C(22) C 0.267(2) 0.254(2) 0.5337(11) 0.019(5) Uani 1.00 1 d
C(27) C 0.648(2) -0.005(2) 0.713(1) 0.042(6) Uani 1.00 1 d
C(29) C 0.446(2) 0.358(3) 0.651(2) 0.046(8) Uani 1.00 1 d
C(30) C 0.094(2) 0.375(2) 0.7650(11) 0.032(5) Uani 1.00 1 d
C(32) C 0.427(2) 0.162(2) 0.937(1) 0.041(6) Uani 1.00 1 d
C(33) C -0.079(2) 0.292(2) 0.6335(13) 0.031(6) Uani 1.00 1 d
C(34) C 0.347(2) 0.189(2) 0.8720(11) 0.024(5) Uani 1.00 1 d
C(35) C -0.077(2) 0.167(2) 0.498(2) 0.045(7) Uani 1.00 1 d
C(36) C 0.854(2) -0.003(3) 0.734(2) 0.060(8) Uani 1.00 1 d
C(37) C 0.171(3) 0.213(3) 0.968(2) 0.055(8) Uani 1.00 1 d
C(38) C 0.341(4) 0.566(4) 0.750(2) 0.060(12) Uani 1.00 1 d
C(39) C 0.384(3) 0.586(3) 0.673(2) 0.073(11) Uani 1.00 1 d
C(41) C 0.118(2) 0.256(2) 0.8189(12) 0.033(5) Uani 1.00 1 d
C(42) C 0.036(2) 0.231(2) 0.5955(11) 0.027(5) Uani 1.00 1 d
C(43) C 0.259(3) 0.357(3) 0.396(2) 0.046(8) Uani 1.00 1 d
C(44) C 0.218(2) 0.221(2) 0.8874(11) 0.029(5) Uani 1.00 1 d
C(47) C 0.800(3) 0.102(3) 0.778(2) 0.056(8) Uani 1.00 1 d
C(50) C 0.037(2) 0.163(3) 0.527(2) 0.037(7) Uani 1.00 1 d
C(51) C 0.458(3) 0.183(3) 0.4459(13) 0.042(7) Uani 1.00 1 d
H(1) H -0.0752 0.1279 0.4487 0.0642 Uani 1.00 1 c
H(4) H 0.3039 0.6368 0.7831 0.1163 Uani 1.00 1 c
H(5) H 0.0830 0.2277 0.9782 0.0790 Uani 1.00 1 c
H(6) H 0.9453 -0.0430 0.7291 0.0775 Uani 1.00 1 c
H(7) H 0.3232 0.4319 0.8388 0.0529 Uani 1.00 1 c
H(8) H 0.1051 0.3957 0.4763 0.0479 Uani 1.00 1 c
H(9) H -0.2685 0.3382 0.6313 0.0818 Uani 1.00 1 c
H(10) H -0.0294 0.6841 0.7898 0.0677 Uani 1.00 1 c
H(11) H 0.0288 0.4871 0.8640 0.0455 Uani 1.00 1 c
H(12) H 0.8166 -0.1187 0.6605 0.0897 Uani 1.00 1 c
H(13) H 0.0395 0.6973 0.6566 0.0520 Uani 1.00 1 c
H(14) H 0.4292 0.2853 0.3293 0.0635 Uani 1.00 1 c
H(15) H 0.6251 0.2164 0.8313 0.0595 Uani 1.00 1 c
H(16) H 0.4620 0.5023 0.5742 0.0796 Uani 1.00 1 c
H(17) H 0.4402 0.1181 0.5621 0.0343 Uani 1.00 1 c
H(18) H 0.4331 0.1258 1.0605 0.0855 Uani 1.00 1 c
H(19) H 0.2217 0.1876 1.0860 0.0904 Uani 1.00 1 c
H(20) H -0.2717 0.2242 0.5209 0.1055 Uani 1.00 1 c
H(21) H 0.1217 0.5101 0.5827 0.0448 Uani 1.00 1 c
H(22) H 0.5970 -0.0432 0.6895 0.0539 Uani 1.00 1 c
H(23) H 0.4830 0.2910 0.6154 0.0737 Uani 1.00 1 c
H(24) H -0.0834 0.3356 0.6807 0.0455 Uani 1.00 1 c
H(25) H 0.5150 0.1479 0.9282 0.0590 Uani 1.00 1 c
H(26) H 0.3782 0.6684 0.6519 0.1016 Uani 1.00 1 c
H(27) H 0.2142 0.4203 0.3549 0.0775 Uani 1.00 1 c
H(28) H 0.8516 0.1436 0.7966 0.0795 Uani 1.00 1 c
H(29) H 0.1166 0.1139 0.5012 0.0642 Uani 1.00 1 c
H(30) H 0.5448 0.1275 0.4374 0.0690 Uani 1.00 1 c

loop_
_atom_site_aniso_label
_atom_site_aniso_U_11
_atom_site_aniso_U_22
_atom_site_aniso_U_33
_atom_site_aniso_U_12
_atom_site_aniso_U_13
_atom_site_aniso_U_23
Pt(1) 0.0170(3) 0.0170(5) 0.0170(3) -0.0053(2) 0.0005(2) 0.0006(2)
Cl(1) 0.035(3) 0.035(3) 0.035(2) -0.009(2) -0.007(2) 0.008(2)
Cl(3) 0.038(2) 0.038(4) 0.038(3) -0.019(2) -0.011(2) -0.001(2)
P(1) 0.024(2) 0.024(3) 0.024(2) -0.009(2) -0.005(2) 0.003(2)
P(5) 0.020(2) 0.020(3) 0.020(2) -0.004(2) -0.000(1) 0.000(2)
O(1) 0.037(7) 0.037(10) 0.037(9) -0.018(6) 0.011(6) -0.004(7)
C(1) 0.04(1) 0.035(11) 0.04(1) -0.022(9) -0.000(11) 0.015(9)
C(2) 0.032(13) 0.032(13) 0.032(9) -0.023(10) 0.005(8) 0.010(8)
C(3) 0.05(1) 0.05(2) 0.05(2) -0.04(2) -0.001(11) -0.00(1)
C(4) 0.045(13) 0.05(2) 0.05(2) -0.011(10) 0.022(11) -0.014(11)
C(5) 0.030(8) 0.03(1) 0.030(10) -0.007(8) 0.006(7) -0.003(9)
C(6) 0.06(2) 0.06(2) 0.06(2) -0.003(11) 0.02(2) 0.002(13)
C(8) 0.04(1) 0.04(2) 0.042(12) -0.025(11) 0.017(10) -0.002(10)
C(10) 0.035(9) 0.03(1) 0.035(13) -0.008(8) -0.016(9) 0.006(10)
C(11) 0.040(10) 0.04(2) 0.04(1) -0.025(10) 0.003(9) -0.015(11)
C(12) 0.014(6) 0.014(10) 0.014(7) -0.003(5) -0.003(5) 0.004(6)
C(13) 0.05(2) 0.053(10) 0.05(2) -0.015(9) -0.02(2) 0.038(11)
C(15) 0.020(6) 0.020(8) 0.020(13) 0.011(4) 0.002(7) 0.001(7)
C(16) 0.023(8) 0.023(12) 0.023(8) -0.012(7) 0.013(6) -0.001(7)
C(17) 0.06(2) 0.06(2) 0.06(2) -0.03(2) 0.015(13) -0.025(13)
C(18) 0.028(8) 0.03(1) 0.028(9) -0.022(8) 0.003(7) -0.000(8)
C(19) 0.06(2) 0.06(2) 0.060(12) -0.06(2) -0.013(13) 0.017(12)
C(20) 0.07(2) 0.07(3) 0.07(2) -0.04(2) -0.01(1) 0.00(2)
C(21) 0.030(8) 0.030(13) 0.030(12) 0.002(7) -0.010(7) -0.007(9)
C(22) 0.023(9) 0.023(12) 0.023(8) -0.020(8) 0.002(7) -0.004(7)
C(27) 0.036(9) 0.036(13) 0.036(12) 0.004(8) 0.003(8) 0.008(9)
C(29) 0.049(10) 0.05(2) 0.05(1) -0.033(12) -0.004(9) 0.012(13)
C(30) 0.028(7) 0.028(13) 0.028(9) 0.001(7) 0.008(6) -0.002(8)
C(32) 0.039(13) 0.04(1) 0.039(12) -0.007(10) -0.024(10) 0.008(9)
C(33) 0.030(10) 0.030(13) 0.030(10) -0.014(8) -0.001(8) 0.009(8)
C(34) 0.022(8) 0.022(11) 0.022(9) -0.002(6) -0.009(6) -0.004(7)
C(35) 0.043(11) 0.04(2) 0.04(1) -0.009(10) -0.024(10) 0.007(11)
C(36) 0.052(7) 0.05(2) 0.05(2) 0.002(8) -0.012(10) 0.02(1)
C(37) 0.05(2) 0.05(2) 0.053(11) -0.015(13) 0.012(10) -0.010(11)
C(38) 0.08(2) 0.08(3) 0.08(2) -0.09(2) 0.04(2) -0.02(2)
C(39) 0.07(1) 0.07(2) 0.07(3) -0.017(11) 0.01(2) 0.03(2)
C(41) 0.031(9) 0.03(1) 0.031(9) -0.008(8) 0.004(7) 0.004(8)
C(42) 0.025(8) 0.025(12) 0.025(9) -0.003(7) -0.004(6) 0.007(7)
C(43) 0.05(2) 0.05(2) 0.052(13) -0.04(1) 0.007(11) -0.000(12)
C(44) 0.027(9) 0.027(13) 0.027(9) -0.007(8) 0.007(7) -0.002(7)
C(47) 0.05(1) 0.05(2) 0.05(2) -0.015(12) -0.023(12) 0.030(13)
C(50) 0.043(11) 0.04(2) 0.04(2) -0.029(11) -0.005(10) -0.028(12)
C(51) 0.05(2) 0.05(2) 0.046(10) -0.035(13) 0.013(10) 0.005(10)
H(1) 0.0571 0.0571 0.0571 0.0000 0.0000 0.0000
H(4) 0.1034 0.1034 0.1034 0.0000 0.0000 0.0000
H(5) 0.0703 0.0703 0.0703 0.0000 0.0000 0.0000
H(6) 0.0689 0.0689 0.0689 0.0000 0.0000 0.0000
H(7) 0.0470 0.0470 0.0470 0.0000 0.0000 0.0000
H(8) 0.0426 0.0426 0.0426 0.0000 0.0000 0.0000
H(9) 0.0727 0.0727 0.0727 0.0000 0.0000 0.0000
H(10) 0.0602 0.0602 0.0602 0.0000 0.0000 0.0000
H(11) 0.0405 0.0405 0.0405 0.0000 0.0000 0.0000
H(12) 0.0798 0.0798 0.0798 0.0000 0.0000 0.0000
H(13) 0.0463 0.0463 0.0463 0.0000 0.0000 0.0000
H(14) 0.0564 0.0564 0.0564 0.0000 0.0000 0.0000
H(15) 0.0530 0.0530 0.0530 0.0000 0.0000 0.0000
H(16) 0.0708 0.0708 0.0708 0.0000 0.0000 0.0000
H(17) 0.0305 0.0305 0.0305 0.0000 0.0000 0.0000
H(18) 0.0760 0.0760 0.0760 0.0000 0.0000 0.0000
H(19) 0.0804 0.0804 0.0804 0.0000 0.0000 0.0000
H(20) 0.0939 0.0939 0.0939 0.0000 0.0000 0.0000
H(21) 0.0399 0.0399 0.0399 0.0000 0.0000 0.0000
H(22) 0.0480 0.0480 0.0480 0.0000 0.0000 0.0000
H(23) 0.0656 0.0656 0.0656 0.0000 0.0000 0.0000
H(24) 0.0405 0.0405 0.0405 0.0000 0.0000 0.0000
H(25) 0.0525 0.0525 0.0525 0.0000 0.0000 0.0000
H(26) 0.0903 0.0903 0.0903 0.0000 0.0000 0.0000
H(27) 0.0690 0.0690 0.0690 0.0000 0.0000 0.0000
H(28) 0.0707 0.0707 0.0707 0.0000 0.0000 0.0000
H(29) 0.0571 0.0571 0.0571 0.0000 0.0000 0.0000
H(30) 0.0613 0.0613 0.0613 0.0000 0.0000 0.0000

loop_
_atom_type_symbol
_atom_type_description
_atom_type_scat_dispersion_real
_atom_type_scat_dispersion_imag
_atom_type_scat_source
C C 0.003 0.002
;
International Tables for Crystallography
(1992, Vol. C, Tables 4.2.6.8 and 6.1.1.4)
;
H H 0.000 0.000
;
International Tables for Crystallography
(1992, Vol. C, Table 6.1.1.4)
;
Cl Cl 0.148 0.159
;
International Tables for Crystallography
(1992, Vol. C, Tables 4.2.6.8 and 6.1.1.4)
;
O O 0.011 0.006
;
International Tables for Crystallography
(1992, Vol. C, Tables 4.2.6.8 and 6.1.1.4)
;
P P 0.102 0.094
;
International Tables for Crystallography
(1992, Vol. C, Tables 4.2.6.8 and 6.1.1.4)
;
Pt Pt -1.703 8.390
;
International Tables for Crystallography
(1992, Vol. C, Tables 4.2.6.8 and 6.1.1.4)
;

loop_
_geom_angle_atom_site_label_1
_geom_angle_atom_site_label_2
_geom_angle_atom_site_label_3
_geom_angle
Cl(3) Pt(1) Cl(1) 87.2(2)
P(1) Pt(1) Cl(1) 85.6(2)
P(5) Pt(1) Cl(1) 175.8(2)
P(1) Pt(1) Cl(3) 172.8(2)
P(5) Pt(1) Cl(3) 90.3(2)
P(5) Pt(1) P(1) 96.9(2)
Pt(1) P(1) C(18) 113.9(8)
Pt(1) P(1) C(34) 102.8(7)
Pt(1) P(1) C(15) 126.0(7)
Pt(1) P(5) C(12) 110.2(5)
Pt(1) P(5) C(22) 111.1(5)
Pt(1) P(5) C(42) 118.8(7)
C(18) P(1) C(15) 99(1)
C(34) P(1) C(15) 101.9(9)
P(1) C(15) C(1) 127(1)
P(1) C(15) C(29) 114(1)
P(1) C(18) C(27) 120(1)
C(34) P(1) C(18) 111.9(8)
P(1) C(18) C(11) 120(1)
P(1) C(34) C(44) 120(1)
P(1) C(34) C(32) 121(1)
C(22) P(5) C(12) 111.1(9)
P(5) C(12) C(30) 119(1)
C(42) P(5) C(12) 102.3(8)
P(5) C(12) C(21) 120(1)
P(5) C(22) C(16) 121(1)
C(42) P(5) C(22) 102.8(9)
P(5) C(22) C(2) 118(1)
P(5) C(42) C(50) 120(1)
P(5) C(42) C(33) 121(1)
O(1) C(41) C(30) 119(1)
O(1) C(41) C(44) 119(1)
C(1) C(15) C(29) 117(1)
C(38) C(1) C(15) 120(2)
C(1) C(38) C(39) 122(3)
C(2) C(22) C(16) 119(1)
C(43) C(2) C(22) 117(1)
C(2) C(43) C(8) 122(2)
C(33) C(3) C(20) 124(2)
C(3) C(20) C(35) 115(3)
C(3) C(33) C(42) 120(2)
C(4) C(5) C(30) 120(2)
C(10) C(4) C(5) 121(2)
C(4) C(10) C(21) 120(2)
C(5) C(30) C(12) 118(1)
C(5) C(30) C(41) 114(1)
C(6) C(27) C(18) 121(2)
C(36) C(6) C(27) 119(2)
C(6) C(36) C(47) 121(2)
C(51) C(8) C(43) 118(2)
C(8) C(51) C(16) 118(2)
C(10) C(21) C(12) 118(1)
C(11) C(18) C(27) 117(1)
C(47) C(11) C(18) 120(2)
C(11) C(47) C(36) 117(2)
C(30) C(12) C(21) 120(1)
C(12) C(30) C(41) 126(1)
C(13) C(29) C(15) 114(2)
C(39) C(13) C(29) 127(2)
C(13) C(39) C(38) 117(3)
C(51) C(16) C(22) 122(1)
C(32) C(17) C(19) 122(2)
C(17) C(19) C(37) 120(2)
C(17) C(32) C(34) 119(2)
C(19) C(37) C(44) 119(2)
C(20) C(35) C(50) 121(2)
C(30) C(41) C(44) 118(2)
C(32) C(34) C(44) 118(1)
C(33) C(42) C(50) 117(2)
C(34) C(44) C(41) 123(1)
C(34) C(44) C(37) 119(1)
C(35) C(50) C(42) 120(2)
C(37) C(44) C(41) 116(1)
H(7) C(1) C(15) 119(2)
H(7) C(1) C(38) 119(2)
C(1) C(38) H(4) 118(3)
H(8) C(2) C(22) 121(1)
H(8) C(2) C(43) 121(2)
C(2) C(43) H(27) 118(2)
H(9) C(3) C(20) 117(3)
C(3) C(20) H(20) 122(2)
C(3) C(33) H(24) 119(2)
H(9) C(3) C(33) 117(3)
C(4) C(5) H(11) 119(2)
H(10) C(4) C(5) 119(2)
H(10) C(4) C(10) 119(2)
C(4) C(10) H(13) 119(2)
H(11) C(5) C(30) 119(2)
C(6) C(27) H(22) 119(2)
H(12) C(6) C(27) 120(3)
C(6) C(36) H(6) 119(2)
H(12) C(6) C(36) 120(2)
H(14) C(8) C(43) 120(2)
C(8) C(43) H(27) 118(2)
H(14) C(8) C(51) 120(2)
C(8) C(51) H(30) 120(2)
C(10) C(21) H(21) 120(2)
H(13) C(10) C(21) 119(2)
H(15) C(11) C(18) 119(2)
H(15) C(11) C(47) 119(2)
C(11) C(47) H(28) 121(2)
C(12) C(21) H(21) 120(2)
C(13) C(29) H(23) 122(2)
H(16) C(13) C(29) 116(2)
C(13) C(39) H(26) 121(3)
H(16) C(13) C(39) 116(2)
C(15) C(29) H(23) 122(2)
H(17) C(16) C(22) 118(1)
H(17) C(16) C(51) 118(1)
C(16) C(51) H(30) 120(2)
H(18) C(17) C(19) 118(3)
C(17) C(19) H(19) 119(3)
C(17) C(32) H(25) 120(2)
H(18) C(17) C(32) 118(3)
C(18) C(27) H(22) 119(1)
C(19) C(37) H(5) 120(2)
H(19) C(19) C(37) 119(3)
C(20) C(35) H(1) 119(2)
H(20) C(20) C(35) 122(3)
H(25) C(32) C(34) 120(2)
H(24) C(33) C(42) 119(2)
C(35) C(50) H(29) 119(2)
H(1) C(35) C(50) 119(2)
H(6) C(36) C(47) 119(3)
C(36) C(47) H(28) 121(2)
H(5) C(37) C(44) 120(2)
H(4) C(38) C(39) 118(4)
C(38) C(39) H(26) 121(3)
C(42) C(50) H(29) 119(2)

loop_
_geom_bond_atom_site_label_1
_geom_bond_atom_site_label_2
_geom_bond_distance
Pt(1) Cl(1) 2.369(5)
Pt(1) Cl(3) 2.339(7)
Pt(1) P(1) 2.260(6)
Pt(1) P(5) 2.232(4)
P(1) C(15) 1.79(2)
P(1) C(18) 1.81(2)
P(1) C(34) 1.85(2)
P(5) C(12) 1.83(2)
P(5) C(22) 1.83(2)
P(5) C(42) 1.81(2)
O(1) C(41) 1.21(3)
C(1) C(15) 1.39(3)
C(1) C(38) 1.42(5)
C(2) C(22) 1.46(3)
C(2) C(43) 1.38(3)
C(3) C(20) 1.38(5)
C(3) C(33) 1.36(4)
C(4) C(5) 1.38(3)
C(4) C(10) 1.35(4)
C(5) C(4) 1.38(3)
C(5) C(30) 1.44(3)
C(6) C(27) 1.38(4)
C(6) C(36) 1.39(5)
C(8) C(43) 1.40(3)
C(8) C(51) 1.47(3)
C(10) C(4) 1.35(4)
C(10) C(21) 1.42(3)
C(11) C(18) 1.39(4)
C(11) C(47) 1.45(3)
C(12) P(5) 1.83(2)
C(12) C(21) 1.45(3)
C(12) C(30) 1.36(2)
C(13) C(29) 1.42(4)
C(13) C(39) 1.32(4)
C(15) C(29) 1.51(3)
C(16) C(22) 1.38(2)
C(16) C(51) 1.37(3)
C(17) C(19) 1.30(5)
C(17) C(32) 1.40(4)
C(18) C(27) 1.40(3)
C(19) C(37) 1.38(4)
C(20) C(35) 1.38(4)
C(21) C(12) 1.45(3)
C(30) C(12) 1.36(2)
C(30) C(41) 1.49(3)
C(32) C(34) 1.37(3)
C(33) C(42) 1.35(2)
C(34) C(44) 1.37(3)
C(35) C(50) 1.39(4)
C(36) C(47) 1.36(4)
C(37) C(19) 1.38(4)
C(37) C(44) 1.40(3)
C(38) C(39) 1.36(5)
C(41) C(44) 1.56(3)
C(42) C(50) 1.42(4)
C(44) C(37) 1.40(3)
C(1) H(7) 0.95(2)
C(2) H(8) 0.95(2)
C(3) H(9) 0.95(3)
C(4) H(10) 0.95(2)
C(5) H(11) 0.95(2)
C(6) H(12) 0.95(3)
C(8) H(14) 0.95(2)
C(10) H(13) 0.95(2)
C(11) H(15) 0.95(3)
C(13) H(16) 0.95(3)
C(16) H(17) 0.95(2)
C(17) H(18) 0.95(3)
C(19) H(19) 0.95(3)
C(20) H(20) 0.95(4)
C(21) H(21) 0.95(2)
C(27) H(22) 0.95(3)
C(29) H(23) 0.95(3)
C(32) H(25) 0.95(3)
C(33) H(24) 0.95(2)
C(35) H(1) 0.95(3)
C(36) H(6) 0.95(2)
C(37) H(5) 0.95(3)
C(38) H(4) 0.95(4)
C(39) H(26) 0.95(3)
C(43) H(27) 0.95(3)
C(47) H(28) 0.95(4)
C(50) H(29) 0.95(2)
C(51) H(30) 0.95(2)
H(5) C(37) 0.95(3)
H(10) C(4) 0.95(2)

loop_
_geom_contact_atom_site_label_1
_geom_contact_atom_site_label_2
_geom_contact_distance
_geom_contact_site_symmetry_2
Pt(1) O(1) 3.32(1) .
Pt(1) C(12) 3.34(2) .
Pt(1) C(16) 3.46(2) .
Pt(1) C(18) 3.42(2) .
Pt(1) C(22) 3.36(2) .
Pt(1) C(27) 3.56(2) .
Pt(1) C(30) 3.54(2) .
Pt(1) C(34) 3.23(2) .
Pt(1) C(41) 3.01(2) .
Pt(1) C(42) 3.49(2) .
Pt(1) C(44) 3.42(2) .
Cl(1) Cl(3) 3.246(8) .
Cl(1) P(1) 3.147(9) .
Cl(1) C(18) 3.41(3) .
Cl(1) C(27) 3.28(3) .
Cl(1) C(34) 3.44(2) .
Cl(3) P(5) 3.241(8) .
Cl(3) C(42) 3.29(2) .
Cl(3) C(50) 3.34(2) .
P(1) P(5) 3.360(7) .
P(1) C(1) 2.86(2) .
P(1) C(11) 2.79(2) .
P(1) C(12) 3.45(1) .
P(1) C(27) 2.80(2) .
P(1) C(29) 2.78(3) .
P(1) C(30) 3.42(2) .
P(1) C(32) 2.82(2) .
P(1) C(41) 3.18(2) .
P(1) C(44) 2.81(2) .
P(5) O(1) 3.49(2) .
P(5) C(2) 2.84(2) .
P(5) C(16) 2.80(2) .
P(5) C(21) 2.85(2) .
P(5) C(30) 2.76(2) .
P(5) C(33) 2.78(2) .
P(5) C(41) 3.16(2) .
P(5) C(50) 2.81(3) .
O(1) C(5) 3.25(3) .
O(1) C(12) 3.23(2) .
O(1) C(30) 2.34(3) .
O(1) C(33) 3.36(3) .
O(1) C(34) 3.53(3) .
O(1) C(37) 2.92(3) .
O(1) C(44) 2.40(3) .
O(1) C(47) 3.48(4) 45501
C(1) C(4) 3.53(3) .
C(1) C(5) 3.29(3) .
C(1) C(12) 3.43(3) .
C(1) C(13) 2.74(4) .
C(1) C(21) 3.60(3) .
C(1) C(29) 2.48(3) .
C(1) C(30) 3.30(4) .
C(1) C(34) 3.11(3) .
C(1) C(39) 2.44(4) .
C(2) C(8) 2.44(3) .
C(2) C(12) 3.60(2) .
C(2) C(16) 2.46(2) .
C(2) C(21) 3.37(3) .
C(2) C(42) 3.18(3) .
C(2) C(50) 3.26(4) .
C(2) C(51) 2.85(3) .
C(3) C(35) 2.33(4) .
C(3) C(42) 2.36(3) .
C(3) C(47) 3.44(4) 45501
C(3) C(50) 2.70(3) .
C(4) C(1) 3.53(3) .
C(4) C(12) 2.79(3) .
C(4) C(21) 2.40(3) .
C(4) C(30) 2.44(3) .
C(4) C(38) 3.51(5) .
C(5) C(10) 2.38(3) .
C(5) C(12) 2.41(3) .
C(5) C(21) 2.79(3) .
C(5) C(41) 2.46(3) .
C(5) C(44) 3.15(3) .
C(6) C(11) 2.78(4) .
C(6) C(18) 2.42(3) .
C(6) C(47) 2.40(5) .
C(8) C(16) 2.45(3) .
C(8) C(22) 2.83(3) .
C(8) C(39) 3.52(5) 66602
C(10) C(12) 2.46(3) .
C(10) C(30) 2.81(3) .
C(10) C(38) 3.35(5) .
C(11) C(15) 3.09(2) .
C(11) C(27) 2.39(4) .
C(11) C(29) 3.53(3) .
C(11) C(32) 3.39(3) .
C(11) C(34) 3.57(3) .
C(11) C(36) 2.41(3) .
C(12) Pt(1) 3.34(2) .
C(12) P(1) 3.45(1) .
C(12) O(1) 3.23(2) .
C(12) C(1) 3.43(3) .
C(12) C(2) 3.60(2) .
C(12) C(4) 2.79(3) .
C(12) C(5) 2.41(3) .
C(12) C(10) 2.46(3) .
C(12) C(15) 3.09(2) .
C(12) C(22) 3.02(2) .
C(12) C(29) 3.54(3) .
C(12) C(33) 3.04(3) .
C(12) C(41) 2.54(3) .
C(12) C(42) 2.84(3) .
C(13) C(15) 2.46(3) .
C(13) C(38) 2.30(4) .
C(15) C(12) 3.09(2) .
C(15) C(18) 2.75(2) .
C(15) C(21) 3.53(2) .
C(15) C(30) 3.29(2) .
C(15) C(34) 2.83(3) .
C(15) C(38) 2.45(5) .
C(15) C(39) 2.86(4) .
C(15) C(44) 3.58(3) .
C(16) C(29) 3.34(4) .
C(16) C(43) 2.80(3) .
C(17) C(34) 2.39(3) .
C(17) C(37) 2.32(4) .
C(17) C(44) 2.72(4) .
C(18) C(29) 3.22(3) .
C(18) C(32) 3.29(3) .
C(18) C(34) 3.04(2) .
C(18) C(36) 2.80(3) .
C(18) C(47) 2.47(4) .
C(19) C(32) 2.36(4) .
C(19) C(34) 2.76(3) .
C(19) C(44) 2.40(3) .
C(20) C(33) 2.43(5) .
C(20) C(42) 2.83(4) .
C(20) C(50) 2.42(4) .
C(21) C(4) 2.40(3) .
C(21) C(22) 3.31(3) .
C(21) C(29) 3.59(3) .
C(21) C(30) 2.44(3) .
C(22) C(12) 3.02(2) .
C(22) C(29) 3.46(4) .
C(22) C(42) 2.84(3) .
C(22) C(43) 2.44(3) .
C(22) C(50) 3.16(4) .
C(22) C(51) 2.42(3) .
C(27) C(36) 2.39(3) .
C(27) C(47) 2.79(4) .
C(29) C(12) 3.54(3) .
C(29) C(38) 2.82(5) .
C(29) C(39) 2.46(5) .
C(30) C(4) 2.44(3) .
C(30) C(33) 3.43(3) .
C(30) C(34) 3.31(2) .
C(30) C(42) 3.58(3) .
C(30) C(44) 2.62(2) .
C(32) C(37) 2.73(4) .
C(32) C(44) 2.36(3) .
C(33) C(12) 3.04(3) .
C(33) C(35) 2.75(4) .
C(33) C(50) 2.37(3) .
C(34) C(37) 2.40(3) .
C(34) C(41) 2.58(3) .
C(35) C(35) 3.50(3) 55602
C(35) C(42) 2.43(4) .
C(37) O(1) 2.92(3) .
C(37) C(17) 2.32(4) .
C(37) C(32) 2.73(4) .
C(37) C(34) 2.40(3) .
C(37) C(41) 2.51(3) .
C(38) C(4) 3.51(5) .
C(39) C(8) 3.52(5) 66602
C(41) C(12) 2.54(3) .
C(41) C(37) 2.51(3) .
C(42) C(12) 2.84(3) .
C(43) C(51) 2.47(3) .
C(47) O(1) 3.48(4) 65501
C(47) C(3) 3.44(4) 65501
Pt(1) H(17) 2.8742(7) .
Pt(1) H(22) 2.9905(6) .
Pt(1) H(30) 3.3468(7) 65602
Cl(1) H(14) 2.982(5) 65602
Cl(1) H(22) 2.762(6) .
Cl(3) H(1) 2.844(7) 55602
Cl(3) H(4) 3.594(6) 54501
Cl(3) H(6) 3.121(6) 45501
Cl(3) H(20) 3.586(6) 55602
Cl(3) H(26) 2.904(5) 54501
Cl(3) H(29) 3.168(6) .
Cl(3) H(30) 2.932(5) 65602
P(1) H(7) 3.016(6) .
P(1) H(15) 2.890(6) .
P(1) H(17) 3.443(5) .
P(1) H(22) 2.885(5) .
P(1) H(23) 2.889(5) .
P(1) H(25) 2.920(5) .
P(5) H(8) 2.943(4) .
P(5) H(17) 2.874(4) .
P(5) H(21) 2.966(5) .
P(5) H(24) 2.873(4) .
P(5) H(29) 2.909(5) .
O(1) H(5) 2.71(2) .
O(1) H(11) 3.30(2) .
O(1) H(24) 2.78(2) .
O(1) H(28) 2.56(2) 45501
C(1) H(4) 2.06(2) .
C(1) H(15) 3.25(2) .
C(1) H(23) 3.35(2) .
C(1) H(26) 3.30(2) .
C(2) H(12) 3.53(2) 65602
C(2) H(14) 3.30(2) .
C(2) H(17) 3.31(2) .
C(2) H(21) 2.63(2) .
C(2) H(21) 3.42(2) 56602
C(2) H(27) 2.02(2) .
C(2) H(29) 3.07(3) .
C(3) H(1) 3.20(3) .
C(3) H(20) 2.06(4) .
C(3) H(24) 2.01(3) .
C(3) H(27) 3.31(4) 56602
C(3) H(28) 3.41(3) 45501
C(4) H(4) 3.44(3) .
C(4) H(7) 3.51(2) .
C(4) H(11) 2.03(3) .
C(4) H(12) 3.41(2) 46501
C(4) H(13) 2.00(3) .
C(4) H(21) 3.25(3) .
C(4) H(27) 3.46(3) 56602
C(5) H(7) 3.03(2) .
C(5) H(10) 2.02(2) .
C(5) H(13) 3.23(2) .
C(5) H(24) 3.53(3) .
C(6) H(6) 2.03(4) .
C(6) H(10) 3.24(3) 64501
C(6) H(13) 3.28(2) 64501
C(6) H(22) 2.02(3) .
C(6) H(28) 3.26(4) .
C(6) H(29) 3.43(3) 65602
C(8) H(8) 3.30(2) .
C(8) H(12) 3.57(3) 65602
C(8) H(17) 3.31(2) .
C(8) H(22) 2.94(3) 65602
C(8) H(26) 2.94(3) 66602
C(8) H(27) 2.04(2) .
C(8) H(30) 2.12(2) .
C(10) H(1) 3.55(2) 56602
C(10) H(4) 3.48(2) .
C(10) H(8) 3.29(3) 56602
C(10) H(10) 1.99(2) .
C(10) H(11) 3.23(2) .
C(10) H(12) 3.15(2) 46501
C(10) H(21) 2.07(2) .
C(10) H(27) 3.27(2) 56602
C(11) H(6) 3.27(2) .
C(11) H(9) 3.53(3) 65501
C(11) H(22) 3.25(3) .
C(11) H(23) 3.59(2) .
C(11) H(25) 2.66(2) .
C(11) H(28) 2.10(2) .
C(12) H(8) 3.42(2) .
C(12) H(11) 3.26(2) .
C(12) H(13) 3.33(2) .
C(12) H(21) 2.10(2) .
C(12) H(24) 2.60(2) .
C(13) H(4) 3.15(3) .
C(13) H(9) 3.13(2) 65501
C(13) H(16) 3.47(3) 66602
C(13) H(21) 3.53(3) .
C(13) H(23) 2.09(2) .
C(13) H(26) 1.99(2) .
C(15) H(4) 3.29(2) .
C(15) H(7) 2.03(2) .
C(15) H(15) 2.88(2) .
C(15) H(16) 3.32(2) .
C(15) H(23) 2.18(2) .
C(16) H(8) 3.31(2) .
C(16) H(14) 3.31(2) .
C(16) H(17) 3.49(2) 65602
C(16) H(23) 2.60(2) .
C(16) H(29) 3.52(2) .
C(16) H(30) 2.03(2) .
C(16) H(30) 3.28(2) 65602
C(17) H(5) 3.17(3) .
C(17) H(19) 1.95(3) .
C(17) H(25) 2.05(3) .
C(18) H(12) 3.28(2) .
C(18) H(15) 2.04(2) .
C(18) H(22) 2.04(2) .
C(18) H(23) 3.06(2) .
C(18) H(25) 2.85(2) .
C(18) H(28) 3.32(2) .
C(19) H(5) 2.03(4) .
C(19) H(18) 1.94(4) .
C(19) H(25) 3.20(4) .
C(20) H(1) 2.02(3) .
C(20) H(9) 2.01(4) .
C(20) H(24) 3.27(4) .
C(20) H(29) 3.27(3) .
C(21) H(8) 3.05(2) .
C(21) H(8) 2.92(2) 56602
C(21) H(10) 3.25(2) .
C(21) H(13) 2.06(2) .
C(21) H(24) 3.35(2) .
C(21) H(27) 3.33(2) 56602
C(22) H(8) 2.11(2) .
C(22) H(17) 2.02(2) .
C(22) H(21) 2.89(2) .
C(22) H(23) 3.04(2) .
C(22) H(27) 3.30(2) .
C(22) H(29) 2.85(2) .
C(22) H(30) 3.27(2) .
C(27) H(6) 3.24(2) .
C(27) H(12) 2.03(2) .
C(27) H(15) 3.25(3) .
C(27) H(17) 3.33(2) .
C(27) H(23) 3.44(2) .
C(29) H(7) 3.35(3) .
C(29) H(9) 3.13(3) 65501
C(29) H(15) 3.58(2) .
C(29) H(16) 2.03(3) .
C(29) H(17) 3.24(3) .
C(29) H(21) 3.59(2) .
C(29) H(26) 3.30(3) .
C(30) H(7) 3.23(2) .
C(30) H(10) 3.29(2) .
C(30) H(11) 2.08(2) .
C(30) H(21) 3.29(2) .
C(30) H(24) 2.70(2) .
C(32) H(7) 3.15(2) .
C(32) H(15) 2.97(3) .
C(32) H(18) 2.03(2) .
C(32) H(19) 3.21(2) .
C(33) H(9) 1.99(2) .
C(33) H(20) 3.29(3) .
C(33) H(27) 3.04(2) 56602
C(33) H(28) 3.25(2) 45501
C(33) H(29) 3.23(2) .
C(34) H(5) 3.25(2) .
C(34) H(7) 2.67(2) .
C(34) H(15) 3.29(2) .
C(34) H(18) 3.24(2) .
C(34) H(25) 2.03(2) .
C(35) H(1) 3.18(2) 55602
C(35) H(9) 3.19(2) .
C(35) H(13) 2.94(3) 56602
C(35) H(20) 2.05(2) .
C(35) H(29) 2.03(2) .
C(35) H(29) 3.39(3) 55602
C(36) H(10) 3.34(3) 64501
C(36) H(12) 2.04(3) .
C(36) H(13) 3.54(3) 64501
C(36) H(15) 3.26(2) .
C(36) H(22) 3.25(3) .
C(36) H(28) 2.02(3) .
C(37) H(11) 3.26(3) .
C(37) H(18) 3.17(3) .
C(37) H(19) 2.03(2) .
C(38) H(7) 2.07(4) .
C(38) H(13) 3.53(4) .
C(38) H(16) 3.15(3) .
C(38) H(26) 2.02(4) .
C(39) H(4) 2.00(4) .
C(39) H(7) 3.28(4) .
C(39) H(14) 3.00(4) 66602
C(39) H(16) 1.94(4) .
C(39) H(23) 3.30(3) .
C(41) H(5) 2.63(2) .
C(41) H(11) 2.58(2) .
C(41) H(24) 3.13(2) .
C(42) H(1) 3.29(2) .
C(42) H(8) 2.87(2) .
C(42) H(9) 3.20(2) .
C(42) H(24) 2.00(2) .
C(42) H(29) 2.06(2) .
C(43) H(8) 2.04(3) .
C(43) H(9) 3.50(4) 56602
C(43) H(12) 3.36(4) 65602
C(43) H(14) 2.06(3) .
C(43) H(24) 3.44(3) 56602
C(43) H(30) 3.33(2) .
C(44) H(5) 2.05(2) .
C(44) H(7) 3.09(2) .
C(44) H(11) 2.95(2) .
C(44) H(19) 3.25(2) .
C(44) H(25) 3.22(2) .
C(47) H(6) 2.01(3) .
C(47) H(9) 3.32(3) 65501
C(47) H(12) 3.25(3) .
C(47) H(15) 2.09(2) .
C(47) H(24) 3.60(3) 65501
C(50) H(1) 2.03(3) .
C(50) H(1) 3.15(3) 55602
C(50) H(8) 3.06(3) .
C(50) H(12) 3.39(3) 65602
C(50) H(13) 3.28(3) 56602
C(50) H(20) 3.28(2) .
C(50) H(24) 3.24(3) .
C(51) H(14) 2.12(2) .
C(51) H(17) 2.01(2) .
C(51) H(17) 3.17(3) 65602
C(51) H(20) 3.57(3) 65501
C(51) H(22) 3.08(3) 65602
C(51) H(23) 3.22(3) .
C(51) H(26) 3.22(3) 66602
C(51) H(27) 3.33(2) .
H(1) Cl(3) 2.844(7) 55602
H(1) C(10) 3.55(2) 56602
H(1) C(35) 3.18(2) 55602
H(1) C(50) 3.15(3) 55602
H(4) Cl(3) 3.594(6) 56501
H(4) C(4) 3.44(3) .
H(6) Cl(3) 3.121(6) 65501
H(7) C(4) 3.51(2) .
H(8) C(10) 3.29(2) 56602
H(8) C(12) 3.42(2) .
H(8) C(21) 2.92(2) 56602
H(9) C(11) 3.53(3) 45501
H(9) C(13) 3.13(2) 45501
H(9) C(29) 3.13(3) 45501
H(9) C(43) 3.50(4) 56602
H(9) C(47) 3.32(3) 45501
H(10) C(6) 3.24(3) 46501
H(10) C(36) 3.34(3) 46501
H(11) C(4) 2.03(3) .
H(11) C(12) 3.26(2) .
H(11) C(37) 3.26(3) .
H(12) C(2) 3.53(2) 65602
H(12) C(4) 3.41(2) 64501
H(12) C(8) 3.57(3) 65602
H(12) C(10) 3.15(2) 64501
H(12) C(43) 3.36(4) 65602
H(12) C(50) 3.39(3) 65602
H(13) C(4) 2.00(3) .
H(13) C(6) 3.28(2) 46501
H(13) C(12) 3.33(2) .
H(13) C(35) 2.94(3) 56602
H(13) C(36) 3.54(3) 46501
H(13) C(50) 3.28(3) 56602
H(14) Cl(1) 2.982(5) 65602
H(14) C(39) 3.00(4) 66602
H(16) C(13) 3.47(3) 66602
H(17) C(16) 3.49(2) 65602
H(17) C(51) 3.17(3) 65602
H(18) C(37) 3.17(3) .
H(19) C(37) 2.03(2) .
H(20) Cl(3) 3.586(6) 55602
H(20) C(51) 3.57(3) 45501
H(21) C(2) 3.42(2) 56602
H(21) C(4) 3.25(3) .
H(21) C(12) 2.10(2) .
H(22) C(8) 2.94(3) 65602
H(22) C(51) 3.08(3) 65602
H(24) C(12) 2.60(2) .
H(24) C(43) 3.44(3) 56602
H(24) C(47) 3.60(3) 45501
H(26) Cl(3) 2.904(5) 56501
H(26) C(8) 2.94(3) 66602
H(26) C(51) 3.22(3) 66602
H(27) C(3) 3.31(4) 56602
H(27) C(4) 3.46(3) 56602
H(27) C(10) 3.27(2) 56602
H(27) C(21) 3.33(2) 56602
H(27) C(33) 3.04(2) 56602
H(28) O(1) 2.56(2) 65501
H(28) C(3) 3.41(3) 65501
H(28) C(33) 3.25(2) 65501
H(29) C(6) 3.43(3) 65602
H(29) C(35) 3.39(3) 55602
H(30) Pt(1) 3.3468(7) 65602
H(30) Cl(3) 2.932(5) 65602
H(30) C(16) 3.28(2) 65602

loop_
_geom_torsion_atom_site_label_1
_geom_torsion_atom_site_label_2
_geom_torsion_atom_site_label_3
_geom_torsion_atom_site_label_4
_geom_torsion
Cl(1) Pt(1) P(1) C(15) 177.0(7)
Cl(1) Pt(1) P(1) C(18) 53.5(7)
Cl(1) Pt(1) P(1) C(34) -67.8(5)
P(5) Pt(1) P(1) C(15) -6.4(7)
P(5) Pt(1) P(1) C(18) -129.8(7)
P(5) Pt(1) P(1) C(34) 108.9(5)
Cl(3) Pt(1) P(5) C(12) 139.3(6)
Cl(3) Pt(1) P(5) C(22) -97.1(8)
Cl(3) Pt(1) P(5) C(42) 21.8(7)
P(1) Pt(1) P(5) C(12) -39.9(6)
P(1) Pt(1) P(5) C(22) 83.7(8)
P(1) Pt(1) P(5) C(42) -157.5(7)
Pt(1) P(1) C(15) C(1) 116(1)
Pt(1) P(1) C(15) C(29) -65(1)
C(18) P(1) C(15) C(1) -114(1)
C(18) P(1) C(15) C(29) 64(1)
C(34) P(1) C(15) C(1) 0(1)
C(34) P(1) C(15) C(29) 179(1)
Pt(1) P(1) C(18) C(11) -178(1)
Pt(1) P(1) C(18) C(27) 13(2)
C(15) P(1) C(18) C(11) 45(1)
C(15) P(1) C(18) C(27) -123(1)
C(34) P(1) C(18) C(11) -61(2)
C(34) P(1) C(18) C(27) 129(1)
Pt(1) P(1) C(34) C(32) 133(1)
Pt(1) P(1) C(34) C(44) -43(1)
C(15) P(1) C(34) C(32) -94(1)
C(15) P(1) C(34) C(44) 88(1)
C(18) P(1) C(34) C(32) 11(2)
C(18) P(1) C(34) C(44) -165(1)
Pt(1) P(5) C(12) C(21) 147(1)
Pt(1) P(5) C(12) C(30) -37(1)
C(22) P(5) C(12) C(21) 23(1)
C(22) P(5) C(12) C(30) -161(1)
C(42) P(5) C(12) C(21) -85(1)
C(42) P(5) C(12) C(30) 89(1)
Pt(1) P(5) C(22) C(2) 171(1)
Pt(1) P(5) C(22) C(16) -3(2)
C(12) P(5) C(22) C(2) -65(2)
C(12) P(5) C(22) C(16) 119(1)
C(42) P(5) C(22) C(2) 43(2)
C(42) P(5) C(22) C(16) -131(1)
Pt(1) P(5) C(42) C(33) 98(1)
Pt(1) P(5) C(42) C(50) -82(1)
C(12) P(5) C(42) C(33) -23(1)
C(12) P(5) C(42) C(50) 156(1)
C(22) P(5) C(42) C(33) -138(1)
C(22) P(5) C(42) C(50) 40(1)
C(38) C(1) C(15) P(1) -178(1)
C(38) C(1) C(15) C(29) 3(3)
C(15) C(1) C(38) C(39) -3(4)
C(43) C(2) C(22) P(5) -178(2)
C(43) C(2) C(22) C(16) -3(3)
C(22) C(2) C(43) C(8) 4(4)
C(33) C(3) C(20) C(35) -3(5)
C(20) C(3) C(33) C(42) 2(4)
C(10) C(4) C(5) C(30) -8(3)
C(5) C(4) C(10) C(21) 7(4)
C(4) C(5) C(30) C(12) 5(3)
C(4) C(5) C(30) C(41) -178(1)
C(36) C(6) C(27) C(18) 3(4)
C(27) C(6) C(36) C(47) -8(4)
C(51) C(8) C(43) C(2) -2(5)
C(43) C(8) C(51) C(16) 0(3)
C(4) C(10) C(21) C(12) -4(3)
C(47) C(11) C(18) P(1) -166(1)
C(47) C(11) C(18) C(27) 2(3)
C(18) C(11) C(47) C(36) -6(3)
P(5) C(12) C(21) C(10) 176(1)
C(30) C(12) C(21) C(10) 1(2)
P(5) C(12) C(30) C(5) -177(1)
P(5) C(12) C(30) C(41) 7(2)
C(21) C(12) C(30) C(5) -1(2)
C(21) C(12) C(30) C(41) -176(1)
C(39) C(13) C(29) C(15) 0(3)
C(29) C(13) C(39) C(38) 0(4)
P(1) C(15) C(29) C(13) 179(1)
C(1) C(15) C(29) C(13) -2(2)
C(51) C(16) C(22) P(5) 175(1)
C(51) C(16) C(22) C(2) 0(2)
C(22) C(16) C(51) C(8) 1(3)
C(32) C(17) C(19) C(37) 6(5)
C(19) C(17) C(32) C(34) -6(4)
P(1) C(18) C(27) C(6) 168(2)
C(11) C(18) C(27) C(6) -1(3)
C(17) C(19) C(37) C(44) -6(5)
C(3) C(20) C(35) C(50) 5(4)
C(5) C(30) C(41) O(1) 101(2)
C(5) C(30) C(41) C(44) -62(2)
C(12) C(30) C(41) O(1) -83(2)
C(12) C(30) C(41) C(44) 112(2)
C(17) C(32) C(34) P(1) -170(1)
C(17) C(32) C(34) C(44) 6(3)
C(3) C(33) C(42) P(5) 177(1)
C(3) C(33) C(42) C(50) -2(3)
P(1) C(34) C(44) C(37) 171(2)
P(1) C(34) C(44) C(41) -3(3)
C(32) C(34) C(44) C(37) -5(3)
C(32) C(34) C(44) C(41) 179(1)
C(20) C(35) C(50) C(42) -5(4)
C(6) C(36) C(47) C(11) 9(4)
C(19) C(37) C(44) C(34) 5(4)
C(19) C(37) C(44) C(41) -179(2)
C(1) C(38) C(39) C(13) 1(4)
O(1) C(41) C(44) C(34) 129(2)
O(1) C(41) C(44) C(37) -45(3)
C(30) C(41) C(44) C(34) -65(2)
C(30) C(41) C(44) C(37) 119(2)
P(5) C(42) C(50) C(35) -175(2)
C(33) C(42) C(50) C(35) 4(3)
